data_1536928
loop_
_publ_author_name
'Zanardi, S.'
'Fornes, V.'
'Alberti, A.'
'Brunelli, M.'
'Corma, A.'
'Cruciani, G.'

_publ_section_title
;
 Crystal Structure Determination of Zeolite Nu-6(2) and Its Layered
 Precursor Nu-6(1)
;
_journal_name_full 'Angew. Chem. Int. ed.'
_journal_page_first 4933
_journal_page_last 4937
_journal_volume 43
_journal_year 2004
_chemical_formula_sum 'O2 Si'
_chemical_name_systematic 'Si O2'
_space_group_IT_number 14
_symmetry_space_group_name_Hall '-P 2yab'
_symmetry_space_group_name_H-M 'P 1 21/a 1'
_cell_angle_alpha 90
_cell_angle_beta 106.091
_cell_angle_gamma 90
_cell_formula_units_Z 24
_cell_length_a 17.2569
_cell_length_b 4.9881
_cell_length_c 13.8482
_cell_volume 1145.340
_citation_journal_id_ASTM ACIEF5
_cod_data_source_file Zanardi_ACIEF5_2004_1490.cif
_cod_data_source_block O2Si1
_cod_original_cell_volume 1145.34
_cod_original_sg_symbol_Hall '-P 2ybc (z,y,-x)'
_cod_original_formula_sum 'O2 Si1'
_cod_database_code 1536928

loop_
_symmetry_equiv_pos_as_xyz
x,y,z
-x+1/2,y+1/2,-z
-x,-y,-z
x-1/2,-y-1/2,z

loop_
_atom_site_label
_atom_site_type_symbol
_atom_site_fract_x
_atom_site_fract_y
_atom_site_fract_z
_atom_site_occupancy
_atom_site_U_iso_or_equiv
O10 O-2 0.3462 0.1404 0.4236 1 0.0
O3 O-2 0.6402 0.8547 0.3845 1 0.0
O7 O-2 0.4167 0.9246 -0.2075 1 0.0
O4 O-2 0.722 0.2636 0.4952 1 0.0
O11 O-2 0.3639 0.4331 -0.2289 1 0.0
O1 O-2 0.3737 0.6247 0.1175 1 0.0
O5 O-2 0.3612 0.7092 -0.0688 1 0.0
O8 O-2 0.2481 0.885 0.0176 1 0.0
Si4 Si+4 0.3501 0.729 -0.1906 1 0.0
Si3 Si+4 0.3093 0.6423 0.0109 1 0.0
Si1 Si+4 0.3286 0.2344 0.3038 1 0.0
O2 O-2 0.3852 0.4824 0.2984 1 0.0
Si6 Si+4 0.6973 0.952 0.4901 1 0.0
O6 O-2 0.5013 0.7259 0.2598 1 0.0
O9 O-2 0.3639 -0.0105 0.2527 1 0.0
O12 O-2 0.2392 0.315 0.2504 1 0.0
Si2 Si+4 0.5921 0.7965 0.2688 1 0.0
Si5 Si+4 0.4068 0.7245 0.2323 1 0.0
